data_4110948
loop_
_publ_author_name
'Trevor W. Hayton'
'James M. Boncella'
'Brian L. Scott'
'Enrique R. Batista'

_publ_contact_author
;
James M. Boncella
MS J514
Los Alamos National Laboratory
Los Alamos, New Mexico  87545
;
_publ_contact_author_email boncella@lanl.gov
_publ_section_title
;
 Exchange of an Imido Ligand in Bis(imido) Complexes of Uranium
;
_journal_name_full 'Journal of the American Chemical Society'
_journal_page_first 12622
_journal_page_last 12623
_journal_paper_doi 10.1021/ja064400j
_journal_volume 128
_journal_year 2006
_chemical_formula_sum 'C43 H46 I2 N O3 P2 U'
_chemical_formula_weight 1178.58
_chemical_name_systematic
; 
 ? 
;
_space_group_IT_number 2
_symmetry_cell_setting triclinic
_symmetry_space_group_name_Hall '-P 1'
_symmetry_space_group_name_H-M 'P -1'
_atom_sites_solution_hydrogens geom
_atom_sites_solution_primary direct
_atom_sites_solution_secondary difmap
_audit_creation_method SHELXL-97
_cell_angle_alpha 93.174(2)
_cell_angle_beta 95.153(2)
_cell_angle_gamma 93.134(2)
_cell_formula_units_Z 4
_cell_length_a 10.4687(10)
_cell_length_b 19.2378(19)
_cell_length_c 21.236(2)
_cell_measurement_temperature 141(2)
_cell_volume 4245.3(7)
_computing_cell_refinement 'SAINT+, v. 7.06 (Bruker AXS, 2001)'
_computing_data_collection 'APEX II, v. 1.08 (Bruker AXS, 2003)'
_computing_data_reduction 'SAINT+, v. 7.06 (Bruker AXS, 2001)'
_computing_molecular_graphics 'SHELXTL, v. 6.10, (Bruker AXS, 2000)'
_computing_publication_material 'SHELXTL, v. 6.10, (Bruker AXS, 2000)'
_computing_structure_refinement 'SHELXL-97 (Sheldrick, 1997)'
_computing_structure_solution 'SHELXS-97 (Sheldrick, 1990)'
_diffrn_ambient_temperature 141(2)
_diffrn_measured_fraction_theta_full 0.983
_diffrn_measured_fraction_theta_max 0.867
_diffrn_measurement_device_type 'Bruker D8 with APEXII CCD'
_diffrn_measurement_method '\w scans'
_diffrn_radiation_monochromator graphite
_diffrn_radiation_source 'fine-focus sealed tube'
_diffrn_radiation_type MoK\a
_diffrn_radiation_wavelength 0.71073
_diffrn_reflns_av_R_equivalents 0.0570
_diffrn_reflns_av_sigmaI/netI 0.1392
_diffrn_reflns_limit_h_max 11
_diffrn_reflns_limit_h_min -13
_diffrn_reflns_limit_k_max 25
_diffrn_reflns_limit_k_min -25
_diffrn_reflns_limit_l_max 28
_diffrn_reflns_limit_l_min -27
_diffrn_reflns_number 33960
_diffrn_reflns_theta_full 25.00
_diffrn_reflns_theta_max 29.00
_diffrn_reflns_theta_min 0.96
_diffrn_standards_decay_% '< 2'
_diffrn_standards_interval_count 0
_diffrn_standards_interval_time 0
_diffrn_standards_number 0
_exptl_absorpt_coefficient_mu 5.389
_exptl_absorpt_correction_T_max 0.7381
_exptl_absorpt_correction_T_min 0.5640
_exptl_absorpt_correction_type multi-scan
_exptl_absorpt_process_details 'SADABS 2.03 (Sheldrick, 2001)'
_exptl_crystal_colour orange
_exptl_crystal_density_diffrn 1.844
_exptl_crystal_description block
_exptl_crystal_F_000 2252
_exptl_crystal_size_max 0.12
_exptl_crystal_size_mid 0.10
_exptl_crystal_size_min 0.06
_refine_diff_density_max 1.901
_refine_diff_density_min -1.994
_refine_diff_density_rms 0.221
_refine_ls_extinction_method none
_refine_ls_goodness_of_fit_ref 0.968
_refine_ls_hydrogen_treatment noref
_refine_ls_matrix_type full
_refine_ls_number_parameters 889
_refine_ls_number_reflns 19564
_refine_ls_number_restraints 0
_refine_ls_restrained_S_all 0.968
_refine_ls_R_factor_all 0.1031
_refine_ls_R_factor_gt 0.0569
_refine_ls_shift/su_max 0.002
_refine_ls_shift/su_mean 0.000
_refine_ls_structure_factor_coef Fsqd
_refine_ls_weighting_details 'calc w=1/[\s^2^(Fo^2^)+(0.0254P)^2^+0.0000P] where P=(Fo^2^+2Fc^2^)/3'
_refine_ls_weighting_scheme calc
_refine_ls_wR_factor_gt 0.1280
_refine_ls_wR_factor_ref 0.1431
_reflns_number_gt 11839
_reflns_number_total 19564
_reflns_threshold_expression >2sigma(I)
_cod_data_source_file ja064400jrom20060630_125636_3.cif
_cod_data_source_block apx255s
_cod_original_cell_volume 4245.4(7)
_cod_database_code 4110948

loop_
_symmetry_equiv_pos_as_xyz
'x, y, z'
'-x, -y, -z'

loop_
_atom_site_label
_atom_site_type_symbol
_atom_site_fract_x
_atom_site_fract_y
_atom_site_fract_z
_atom_site_U_iso_or_equiv
_atom_site_adp_type
_atom_site_occupancy
_atom_site_symmetry_multiplicity
_atom_site_calc_flag
_atom_site_refinement_flags
U1 U 0.46641(3) 0.816066(16) 0.293199(14) 0.02356(9) Uani 1 1 d .
U2 U 0.86363(3) 0.344572(16) 0.244767(14) 0.02359(9) Uani 1 1 d .
I1 I 0.27888(6) 0.70682(3) 0.21863(3) 0.03086(15) Uani 1 1 d .
I2 I 0.63982(7) 0.92431(3) 0.37498(3) 0.04416(18) Uani 1 1 d .
I3 I 0.73732(6) 0.42821(3) 0.34771(3) 0.03300(15) Uani 1 1 d .
I4 I 0.97909(6) 0.25935(3) 0.13889(3) 0.03250(15) Uani 1 1 d .
P1 P 0.6191(2) 0.87536(11) 0.14650(10) 0.0268(5) Uani 1 1 d .
P2 P 0.3088(2) 0.73899(12) 0.42958(10) 0.0262(5) Uani 1 1 d .
P3 P 1.0958(2) 0.25682(13) 0.35478(11) 0.0309(6) Uani 1 1 d .
P4 P 0.6797(2) 0.43142(11) 0.11139(10) 0.0272(5) Uani 1 1 d .
O1 O 0.5836(6) 0.7539(3) 0.3016(3) 0.0283(14) Uani 1 1 d .
O2 O 0.5549(6) 0.8464(3) 0.2007(3) 0.0326(15) Uani 1 1 d .
O3 O 0.3767(6) 0.7769(3) 0.3807(3) 0.0308(15) Uani 1 1 d .
O4 O 0.7373(6) 0.2779(3) 0.2406(3) 0.0307(14) Uani 1 1 d .
O5 O 0.9795(6) 0.2857(3) 0.3197(3) 0.0362(16) Uani 1 1 d .
O6 O 0.7553(7) 0.4032(3) 0.1658(3) 0.0381(17) Uani 1 1 d .
N1 N 0.3454(7) 0.8799(3) 0.2822(3) 0.0290(18) Uani 1 1 d .
N2 N 0.9880(7) 0.4144(4) 0.2496(3) 0.0291(17) Uani 1 1 d .
C1 C 0.2337(11) 0.9246(5) 0.2746(6) 0.053(3) Uani 1 1 d .
C2 C 0.1282(10) 0.8967(5) 0.3079(6) 0.050(3) Uani 1 1 d .
H2A H 0.1151 0.8474 0.2979 0.075 Uiso 1 1 calc R
H2B H 0.0512 0.9191 0.2950 0.075 Uiso 1 1 calc R
H2C H 0.1487 0.9052 0.3527 0.075 Uiso 1 1 calc R
C3 C 0.1872(13) 0.9261(6) 0.2011(5) 0.067(4) Uani 1 1 d .
H3A H 0.2588 0.9396 0.1783 0.100 Uiso 1 1 calc R
H3B H 0.1220 0.9590 0.1954 0.100 Uiso 1 1 calc R
H3C H 0.1527 0.8805 0.1853 0.100 Uiso 1 1 calc R
C4 C 0.2811(11) 0.9987(5) 0.2981(5) 0.050(3) Uani 1 1 d .
H4A H 0.3273 0.9980 0.3391 0.074 Uiso 1 1 calc R
H4B H 0.2089 1.0270 0.3008 0.074 Uiso 1 1 calc R
H4C H 0.3368 1.0177 0.2690 0.074 Uiso 1 1 calc R
C5 C 0.1390(9) 0.7446(5) 0.4162(4) 0.030(2) Uani 1 1 d .
C6 C 0.0719(10) 0.7935(5) 0.4489(4) 0.035(2) Uani 1 1 d .
H6 H 0.1137 0.8200 0.4834 0.041 Uiso 1 1 calc R
C7 C -0.0549(11) 0.8031(6) 0.4309(5) 0.046(3) Uani 1 1 d .
H7 H -0.0980 0.8365 0.4526 0.055 Uiso 1 1 calc R
C8 C -0.1180(11) 0.7632(5) 0.3807(5) 0.044(3) Uani 1 1 d .
H8 H -0.2036 0.7702 0.3684 0.053 Uiso 1 1 calc R
C9 C -0.0558(10) 0.7126(5) 0.3482(4) 0.041(2) Uani 1 1 d .
H9 H -0.0998 0.6850 0.3149 0.049 Uiso 1 1 calc R
C10 C 0.0729(10) 0.7035(5) 0.3660(4) 0.032(2) Uani 1 1 d .
H10 H 0.1155 0.6699 0.3442 0.039 Uiso 1 1 calc R
C11 C 0.3672(9) 0.7795(5) 0.5067(4) 0.030(2) Uani 1 1 d .
C12 C 0.4419(11) 0.8416(5) 0.5077(5) 0.048(3) Uani 1 1 d .
H12 H 0.4611 0.8601 0.4699 0.058 Uiso 1 1 calc R
C13 C 0.4886(12) 0.8766(6) 0.5658(5) 0.058(3) Uani 1 1 d .
H13 H 0.5379 0.9185 0.5671 0.069 Uiso 1 1 calc R
C14 C 0.4589(11) 0.8468(6) 0.6213(5) 0.048(3) Uani 1 1 d .
H14 H 0.4897 0.8690 0.6601 0.057 Uiso 1 1 calc R
C15 C 0.3862(12) 0.7861(6) 0.6204(4) 0.049(3) Uani 1 1 d .
H15 H 0.3689 0.7671 0.6582 0.059 Uiso 1 1 calc R
C16 C 0.3377(10) 0.7523(5) 0.5630(4) 0.041(3) Uani 1 1 d .
H16 H 0.2855 0.7115 0.5624 0.049 Uiso 1 1 calc R
C17 C 0.3450(8) 0.6496(4) 0.4254(3) 0.0216(18) Uani 1 1 d .
C18 C 0.4231(9) 0.6242(4) 0.3788(4) 0.031(2) Uani 1 1 d .
H18 H 0.4515 0.6539 0.3492 0.038 Uiso 1 1 calc R
C19 C 0.4565(9) 0.5569(5) 0.3771(5) 0.038(2) Uani 1 1 d .
H19 H 0.5092 0.5413 0.3469 0.046 Uiso 1 1 calc R
C20 C 0.4134(11) 0.5113(5) 0.4196(4) 0.042(3) Uani 1 1 d .
H20 H 0.4368 0.4653 0.4182 0.050 Uiso 1 1 calc R
C21 C 0.3349(11) 0.5346(5) 0.4646(4) 0.045(3) Uani 1 1 d .
H21 H 0.3075 0.5046 0.4941 0.054 Uiso 1 1 calc R
C22 C 0.2972(10) 0.6028(5) 0.4655(4) 0.042(3) Uani 1 1 d .
H22 H 0.2390 0.6171 0.4935 0.050 Uiso 1 1 calc R
C23 C 0.6689(10) 0.9661(4) 0.1638(4) 0.031(2) Uani 1 1 d .
C24 C 0.5898(11) 1.0073(5) 0.1942(5) 0.044(3) Uani 1 1 d .
H24 H 0.5110 0.9890 0.2047 0.052 Uiso 1 1 calc R
C25 C 0.6275(13) 1.0777(6) 0.2097(5) 0.058(4) Uani 1 1 d .
H25 H 0.5739 1.1061 0.2308 0.070 Uiso 1 1 calc R
C26 C 0.7418(12) 1.1043(5) 0.1938(5) 0.049(3) Uani 1 1 d .
H26 H 0.7654 1.1513 0.2034 0.059 Uiso 1 1 calc R
C27 C 0.8227(12) 1.0633(5) 0.1642(6) 0.059(3) Uani 1 1 d .
H27 H 0.9018 1.0820 0.1544 0.071 Uiso 1 1 calc R
C28 C 0.7871(12) 0.9937(5) 0.1487(5) 0.051(3) Uani 1 1 d .
H28 H 0.8419 0.9656 0.1282 0.061 Uiso 1 1 calc R
C29 C 0.7575(9) 0.8300(4) 0.1313(4) 0.026(2) Uani 1 1 d .
C30 C 0.8024(9) 0.8196(5) 0.0719(4) 0.035(2) Uani 1 1 d .
H30 H 0.7561 0.8362 0.0369 0.042 Uiso 1 1 calc R
C31 C 0.9109(12) 0.7861(6) 0.0628(5) 0.055(3) Uani 1 1 d .
H31 H 0.9415 0.7816 0.0231 0.066 Uiso 1 1 calc R
C32 C 0.9743(11) 0.7590(6) 0.1157(5) 0.050(3) Uani 1 1 d .
H32 H 1.0454 0.7332 0.1101 0.060 Uiso 1 1 calc R
C33 C 0.9368(10) 0.7687(5) 0.1751(5) 0.044(3) Uani 1 1 d .
H33 H 0.9849 0.7523 0.2096 0.053 Uiso 1 1 calc R
C34 C 0.8275(9) 0.8030(5) 0.1840(4) 0.037(2) Uani 1 1 d .
H34 H 0.7994 0.8084 0.2242 0.045 Uiso 1 1 calc R
C35 C 0.5065(9) 0.8664(4) 0.0764(4) 0.030(2) Uani 1 1 d .
C36 C 0.4058(11) 0.8158(5) 0.0734(5) 0.046(3) Uani 1 1 d .
H36 H 0.3975 0.7877 0.1072 0.055 Uiso 1 1 calc R
C37 C 0.3184(11) 0.8068(5) 0.0208(5) 0.048(3) Uani 1 1 d .
H37 H 0.2498 0.7738 0.0197 0.057 Uiso 1 1 calc R
C38 C 0.3328(12) 0.8464(6) -0.0297(5) 0.056(3) Uani 1 1 d .
H38 H 0.2754 0.8390 -0.0657 0.068 Uiso 1 1 calc R
C39 C 0.4314(15) 0.8975(6) -0.0282(5) 0.073(4) Uani 1 1 d .
H39 H 0.4382 0.9249 -0.0626 0.088 Uiso 1 1 calc R
C40 C 0.5203(12) 0.9082(5) 0.0247(5) 0.051(3) Uani 1 1 d .
H40 H 0.5874 0.9421 0.0259 0.062 Uiso 1 1 calc R
C41 C 1.0682(10) 0.4818(4) 0.2583(4) 0.034(2) Uani 1 1 d .
C42 C 0.9828(10) 0.5404(5) 0.2335(4) 0.041(3) Uani 1 1 d .
H42A H 0.9569 0.5307 0.1893 0.061 Uiso 1 1 calc R
H42B H 1.0310 0.5846 0.2396 0.061 Uiso 1 1 calc R
H42C H 0.9080 0.5420 0.2565 0.061 Uiso 1 1 calc R
C43 C 1.1826(10) 0.4750(5) 0.2182(4) 0.040(2) Uani 1 1 d .
H43A H 1.2292 0.4355 0.2303 0.060 Uiso 1 1 calc R
H43B H 1.2384 0.5165 0.2249 0.060 Uiso 1 1 calc R
H43C H 1.1516 0.4687 0.1742 0.060 Uiso 1 1 calc R
C44 C 1.1127(10) 0.4951(5) 0.3288(4) 0.040(3) Uani 1 1 d .
H44A H 1.0394 0.5014 0.3522 0.060 Uiso 1 1 calc R
H44B H 1.1694 0.5364 0.3348 0.060 Uiso 1 1 calc R
H44C H 1.1572 0.4560 0.3436 0.060 Uiso 1 1 calc R
C45 C 1.2275(9) 0.2528(6) 0.3064(5) 0.040(2) Uani 1 1 d .
C46 C 1.3202(11) 0.3079(5) 0.3052(6) 0.051(3) Uani 1 1 d .
H46 H 1.3178 0.3473 0.3324 0.061 Uiso 1 1 calc R
C47 C 1.4150(11) 0.3048(8) 0.2644(6) 0.069(4) Uani 1 1 d .
H47 H 1.4741 0.3425 0.2633 0.083 Uiso 1 1 calc R
C48 C 1.4224(13) 0.2465(9) 0.2253(6) 0.070(4) Uani 1 1 d .
H48 H 1.4880 0.2440 0.1986 0.084 Uiso 1 1 calc R
C49 C 1.3321(12) 0.1910(8) 0.2257(5) 0.064(4) Uani 1 1 d .
H49 H 1.3368 0.1518 0.1984 0.076 Uiso 1 1 calc R
C50 C 1.2349(10) 0.1929(6) 0.2659(5) 0.048(3) Uani 1 1 d .
H50 H 1.1755 0.1552 0.2662 0.057 Uiso 1 1 calc R
C51 C 1.1465(10) 0.3086(4) 0.4256(4) 0.034(2) Uani 1 1 d .
C52 C 1.0594(10) 0.3516(5) 0.4512(4) 0.037(2) Uani 1 1 d .
H52 H 0.9790 0.3558 0.4298 0.044 Uiso 1 1 calc R
C53 C 1.0935(13) 0.3884(5) 0.5089(5) 0.053(3) Uani 1 1 d .
H53 H 1.0360 0.4179 0.5258 0.063 Uiso 1 1 calc R
C54 C 1.2102(13) 0.3816(6) 0.5411(5) 0.056(3) Uani 1 1 d .
H54 H 1.2314 0.4062 0.5799 0.067 Uiso 1 1 calc R
C55 C 1.2970(12) 0.3388(6) 0.5168(6) 0.063(3) Uani 1 1 d .
H55 H 1.3759 0.3345 0.5396 0.076 Uiso 1 1 calc R
C56 C 1.2685(11) 0.3016(5) 0.4580(5) 0.049(3) Uani 1 1 d .
H56 H 1.3277 0.2733 0.4411 0.059 Uiso 1 1 calc R
C57 C 1.0513(9) 0.1698(5) 0.3756(4) 0.028(2) Uani 1 1 d .
C58 C 0.9318(12) 0.1417(6) 0.3571(6) 0.063(3) Uani 1 1 d .
H58 H 0.8741 0.1673 0.3334 0.075 Uiso 1 1 calc R
C59 C 0.8948(13) 0.0762(7) 0.3725(7) 0.075(4) Uani 1 1 d .
H59 H 0.8140 0.0567 0.3571 0.090 Uiso 1 1 calc R
C60 C 0.9732(12) 0.0393(6) 0.4097(5) 0.052(3) Uani 1 1 d .
H60 H 0.9444 -0.0043 0.4214 0.062 Uiso 1 1 calc R
C61 C 1.0957(12) 0.0655(5) 0.4305(5) 0.047(3) Uani 1 1 d .
H61 H 1.1514 0.0397 0.4551 0.056 Uiso 1 1 calc R
C62 C 1.1334(11) 0.1326(5) 0.4135(5) 0.044(3) Uani 1 1 d .
H62 H 1.2148 0.1521 0.4279 0.053 Uiso 1 1 calc R
C63 C 0.7612(9) 0.4236(4) 0.0411(4) 0.031(2) Uani 1 1 d .
C64 C 0.8921(10) 0.4178(5) 0.0467(5) 0.039(3) Uani 1 1 d .
H64 H 0.9376 0.4177 0.0864 0.047 Uiso 1 1 calc R
C65 C 0.9556(12) 0.4119(5) -0.0083(5) 0.052(3) Uani 1 1 d .
H65 H 1.0443 0.4088 -0.0052 0.063 Uiso 1 1 calc R
C66 C 0.8892(13) 0.4108(5) -0.0662(6) 0.054(4) Uani 1 1 d .
H66 H 0.9327 0.4062 -0.1024 0.065 Uiso 1 1 calc R
C67 C 0.7581(12) 0.4164(5) -0.0723(4) 0.045(3) Uani 1 1 d .
H67 H 0.7136 0.4164 -0.1123 0.054 Uiso 1 1 calc R
C68 C 0.6934(11) 0.4220(5) -0.0185(4) 0.041(3) Uani 1 1 d .
H68 H 0.6047 0.4247 -0.0221 0.049 Uiso 1 1 calc R
C69 C 0.5295(10) 0.3831(5) 0.0946(4) 0.034(2) Uani 1 1 d .
C70 C 0.4118(10) 0.4094(6) 0.1001(4) 0.047(3) Uani 1 1 d .
H70 H 0.4068 0.4563 0.1122 0.056 Uiso 1 1 calc R
C71 C 0.3004(11) 0.3672(7) 0.0879(5) 0.060(3) Uani 1 1 d .
H71 H 0.2207 0.3856 0.0912 0.072 Uiso 1 1 calc R
C72 C 0.3087(12) 0.2979(6) 0.0708(5) 0.056(3) Uani 1 1 d .
H72 H 0.2341 0.2688 0.0639 0.068 Uiso 1 1 calc R
C73 C 0.4228(12) 0.2715(6) 0.0641(5) 0.053(3) Uani 1 1 d .
H73 H 0.4261 0.2247 0.0510 0.064 Uiso 1 1 calc R
C74 C 0.5349(11) 0.3123(5) 0.0763(4) 0.043(3) Uani 1 1 d .
H74 H 0.6136 0.2931 0.0723 0.052 Uiso 1 1 calc R
C75 C 0.6529(9) 0.5207(4) 0.1290(4) 0.0255(19) Uani 1 1 d .
C76 C 0.6633(10) 0.5719(4) 0.0848(5) 0.037(2) Uani 1 1 d .
H76 H 0.6862 0.5596 0.0446 0.045 Uiso 1 1 calc R
C77 C 0.6402(10) 0.6391(5) 0.1004(4) 0.039(3) Uani 1 1 d .
H77 H 0.6455 0.6723 0.0703 0.047 Uiso 1 1 calc R
C78 C 0.6086(10) 0.6592(5) 0.1611(5) 0.037(2) Uani 1 1 d .
H78 H 0.5943 0.7055 0.1719 0.044 Uiso 1 1 calc R
C79 C 0.5992(10) 0.6089(5) 0.2045(4) 0.040(3) Uani 1 1 d .
H79 H 0.5759 0.6211 0.2447 0.048 Uiso 1 1 calc R
C80 C 0.6240(10) 0.5405(5) 0.1889(4) 0.039(3) Uani 1 1 d .
H80 H 0.6210 0.5076 0.2192 0.047 Uiso 1 1 calc R

loop_
_atom_site_aniso_label
_atom_site_aniso_U_11
_atom_site_aniso_U_22
_atom_site_aniso_U_33
_atom_site_aniso_U_23
_atom_site_aniso_U_13
_atom_site_aniso_U_12
U1 0.0266(2) 0.02125(17) 0.02155(17) -0.00469(12) 0.00213(13) -0.00371(14)
U2 0.0286(2) 0.02147(17) 0.01877(16) -0.00316(12) -0.00168(13) -0.00526(14)
I1 0.0287(4) 0.0316(3) 0.0295(3) -0.0101(2) -0.0008(3) -0.0058(3)
I2 0.0511(5) 0.0346(4) 0.0419(4) -0.0089(3) -0.0018(3) -0.0201(3)
I3 0.0447(4) 0.0313(3) 0.0228(3) -0.0038(2) 0.0043(3) 0.0037(3)
I4 0.0374(4) 0.0291(3) 0.0298(3) -0.0067(2) 0.0050(3) -0.0031(3)
P1 0.0350(15) 0.0219(12) 0.0223(11) -0.0042(9) 0.0031(10) -0.0046(10)
P2 0.0297(14) 0.0282(12) 0.0190(11) -0.0038(9) 0.0001(10) -0.0047(10)
P3 0.0278(14) 0.0353(14) 0.0276(12) 0.0029(10) -0.0044(10) -0.0066(11)
P4 0.0379(15) 0.0231(12) 0.0192(11) -0.0045(8) -0.0025(10) 0.0040(11)
O1 0.032(4) 0.024(3) 0.029(3) -0.004(2) 0.001(3) 0.001(3)
O2 0.046(4) 0.026(3) 0.024(3) -0.003(2) 0.006(3) -0.008(3)
O3 0.040(4) 0.028(3) 0.024(3) -0.002(2) 0.005(3) -0.001(3)
O4 0.027(4) 0.020(3) 0.043(4) -0.009(3) 0.005(3) -0.008(3)
O5 0.034(4) 0.044(4) 0.032(4) 0.005(3) 0.005(3) 0.005(3)
O6 0.057(5) 0.034(4) 0.023(3) -0.005(3) -0.002(3) 0.014(3)
N1 0.026(4) 0.019(4) 0.042(4) -0.007(3) 0.007(4) 0.003(3)
N2 0.029(5) 0.033(4) 0.022(4) -0.003(3) 0.003(3) -0.018(3)
C1 0.044(7) 0.035(6) 0.081(9) 0.010(5) 0.016(6) 0.005(5)
C2 0.040(7) 0.035(6) 0.080(8) 0.005(5) 0.022(6) 0.008(5)
C3 0.081(10) 0.063(8) 0.059(8) 0.008(6) 0.008(7) 0.014(8)
C4 0.055(8) 0.029(6) 0.064(7) -0.006(5) 0.007(6) 0.008(5)
C5 0.039(6) 0.032(5) 0.019(4) 0.000(4) 0.003(4) 0.004(4)
C6 0.047(7) 0.035(5) 0.019(4) -0.005(4) 0.000(4) -0.005(5)
C7 0.045(7) 0.066(8) 0.031(5) 0.015(5) 0.005(5) 0.025(6)
C8 0.042(7) 0.049(7) 0.040(6) 0.009(5) -0.008(5) 0.002(5)
C9 0.032(6) 0.058(7) 0.031(5) 0.005(5) -0.003(5) -0.005(5)
C10 0.036(6) 0.030(5) 0.030(5) -0.007(4) 0.001(4) 0.005(4)
C11 0.033(6) 0.033(5) 0.024(5) -0.003(4) -0.005(4) 0.008(4)
C12 0.067(8) 0.039(6) 0.034(6) -0.009(4) 0.011(5) -0.036(6)
C13 0.071(9) 0.066(8) 0.031(6) -0.009(5) 0.002(6) -0.024(7)
C14 0.049(7) 0.067(8) 0.024(5) -0.003(5) -0.007(5) -0.002(6)
C15 0.076(9) 0.053(7) 0.017(5) 0.002(4) -0.001(5) -0.008(6)
C16 0.051(7) 0.046(6) 0.021(5) -0.011(4) -0.001(5) -0.016(5)
C17 0.020(5) 0.028(5) 0.013(4) -0.005(3) -0.012(3) -0.005(4)
C18 0.037(6) 0.019(5) 0.038(5) -0.002(4) 0.008(4) 0.001(4)
C19 0.025(6) 0.040(6) 0.049(6) -0.001(5) 0.001(5) 0.008(5)
C20 0.063(8) 0.028(5) 0.029(5) -0.008(4) -0.013(5) -0.009(5)
C21 0.071(8) 0.027(5) 0.032(5) 0.002(4) -0.012(5) -0.015(5)
C22 0.046(7) 0.043(6) 0.032(5) -0.011(4) 0.003(5) -0.013(5)
C23 0.050(7) 0.025(5) 0.017(4) -0.006(3) 0.004(4) -0.002(4)
C24 0.044(7) 0.042(6) 0.045(6) -0.010(5) 0.011(5) 0.007(5)
C25 0.086(10) 0.046(7) 0.044(7) -0.013(5) 0.017(7) 0.024(7)
C26 0.079(9) 0.028(6) 0.037(6) -0.008(4) -0.001(6) -0.016(6)
C27 0.054(8) 0.034(6) 0.086(9) -0.017(6) 0.015(7) -0.011(6)
C28 0.074(9) 0.024(5) 0.055(7) -0.011(4) 0.023(6) -0.016(5)
C29 0.031(5) 0.017(4) 0.030(5) 0.000(3) 0.005(4) -0.005(4)
C30 0.026(6) 0.044(6) 0.033(5) -0.012(4) 0.000(4) -0.003(5)
C31 0.056(8) 0.079(9) 0.032(6) -0.005(5) 0.019(6) 0.011(7)
C32 0.039(7) 0.058(7) 0.049(7) -0.029(5) -0.002(5) 0.009(6)
C33 0.033(6) 0.060(7) 0.037(6) -0.004(5) -0.004(5) 0.012(5)
C34 0.032(6) 0.046(6) 0.031(5) -0.005(4) 0.000(4) -0.007(5)
C35 0.041(6) 0.031(5) 0.016(4) -0.011(3) 0.002(4) -0.003(4)
C36 0.047(7) 0.050(7) 0.037(6) -0.020(5) 0.005(5) -0.004(6)
C37 0.051(8) 0.047(6) 0.040(6) -0.018(5) 0.002(5) -0.020(5)
C38 0.061(9) 0.059(8) 0.041(7) -0.016(5) -0.028(6) 0.003(7)
C39 0.116(13) 0.052(8) 0.040(7) -0.003(5) -0.042(7) -0.008(8)
C40 0.084(10) 0.032(6) 0.036(6) 0.001(4) -0.006(6) -0.004(6)
C41 0.042(6) 0.025(5) 0.034(5) -0.004(4) 0.006(5) -0.006(4)
C42 0.051(7) 0.030(5) 0.036(6) -0.010(4) -0.009(5) -0.006(5)
C43 0.043(7) 0.038(6) 0.035(5) -0.005(4) -0.004(5) -0.017(5)
C44 0.057(7) 0.034(5) 0.026(5) -0.009(4) 0.004(5) -0.020(5)
C45 0.019(5) 0.053(7) 0.048(6) 0.020(5) -0.003(5) -0.001(5)
C46 0.041(7) 0.033(6) 0.076(8) 0.010(5) -0.005(6) 0.000(5)
C47 0.017(6) 0.117(12) 0.078(10) 0.039(9) 0.011(6) 0.001(7)
C48 0.039(8) 0.127(13) 0.050(8) 0.037(8) 0.011(6) 0.027(9)
C49 0.046(8) 0.109(11) 0.038(7) 0.010(7) 0.008(6) 0.017(8)
C50 0.030(6) 0.069(8) 0.046(6) 0.017(6) 0.005(5) 0.011(6)
C51 0.039(6) 0.023(5) 0.036(5) -0.002(4) -0.006(4) -0.016(4)
C52 0.045(7) 0.039(6) 0.026(5) 0.008(4) 0.004(4) -0.009(5)
C53 0.076(10) 0.038(6) 0.042(6) 0.005(5) 0.002(6) -0.014(6)
C54 0.084(10) 0.040(7) 0.038(6) -0.003(5) -0.009(6) -0.029(7)
C55 0.052(8) 0.053(8) 0.078(9) -0.006(6) -0.023(7) -0.008(6)
C56 0.048(7) 0.036(6) 0.055(7) 0.006(5) -0.030(5) -0.021(5)
C57 0.028(5) 0.035(5) 0.020(4) 0.001(4) -0.001(4) -0.006(4)
C58 0.048(8) 0.043(7) 0.091(10) 0.018(6) -0.020(7) -0.024(6)
C59 0.055(9) 0.056(9) 0.107(12) 0.020(8) -0.021(8) -0.013(7)
C60 0.051(8) 0.042(7) 0.062(8) 0.007(5) 0.010(6) -0.014(6)
C61 0.063(9) 0.035(6) 0.045(6) 0.016(5) 0.011(6) 0.008(6)
C62 0.050(7) 0.034(6) 0.047(6) 0.010(5) -0.001(5) -0.009(5)
C63 0.037(6) 0.027(5) 0.027(5) -0.011(4) 0.003(4) -0.004(4)
C64 0.039(7) 0.036(6) 0.046(6) 0.014(4) 0.012(5) 0.006(5)
C65 0.060(9) 0.048(7) 0.054(7) 0.018(5) 0.018(6) 0.010(6)
C66 0.080(10) 0.031(6) 0.062(8) 0.007(5) 0.052(8) 0.016(6)
C67 0.082(9) 0.037(6) 0.017(5) 0.000(4) 0.013(5) 0.004(6)
C68 0.063(8) 0.041(6) 0.017(5) -0.005(4) 0.001(5) 0.003(5)
C69 0.044(7) 0.043(6) 0.013(4) -0.008(4) 0.004(4) -0.014(5)
C70 0.030(6) 0.075(8) 0.030(5) -0.024(5) -0.012(4) 0.007(6)
C71 0.022(6) 0.100(10) 0.053(7) -0.025(7) 0.001(5) -0.003(6)
C72 0.059(9) 0.071(8) 0.035(6) -0.018(5) 0.014(6) -0.028(7)
C73 0.055(8) 0.061(8) 0.044(7) -0.012(5) 0.019(6) -0.014(6)
C74 0.046(7) 0.036(6) 0.042(6) -0.017(4) -0.008(5) -0.006(5)
C75 0.028(5) 0.031(5) 0.015(4) -0.004(3) -0.004(4) -0.003(4)
C76 0.044(7) 0.023(5) 0.045(6) -0.002(4) 0.012(5) 0.001(5)
C77 0.059(8) 0.025(5) 0.034(5) 0.000(4) 0.012(5) 0.004(5)
C78 0.037(6) 0.026(5) 0.048(6) 0.004(4) 0.005(5) 0.007(4)
C79 0.050(7) 0.035(6) 0.033(5) -0.010(4) 0.004(5) -0.002(5)
C80 0.054(7) 0.030(5) 0.034(5) -0.004(4) 0.002(5) 0.012(5)

loop_
_atom_type_symbol
_atom_type_description
_atom_type_scat_dispersion_real
_atom_type_scat_dispersion_imag
_atom_type_scat_source
C C 0.0033 0.0016 'International Tables Vol C Tables 4.2.6.8 and 6.1.1.4'
H H 0.0000 0.0000 'International Tables Vol C Tables 4.2.6.8 and 6.1.1.4'
N N 0.0061 0.0033 'International Tables Vol C Tables 4.2.6.8 and 6.1.1.4'
O O 0.0106 0.0060 'International Tables Vol C Tables 4.2.6.8 and 6.1.1.4'
P P 0.1023 0.0942 'International Tables Vol C Tables 4.2.6.8 and 6.1.1.4'
I I -0.4742 1.8119 'International Tables Vol C Tables 4.2.6.8 and 6.1.1.4'
U U -9.6767 9.6646 'International Tables Vol C Tables 4.2.6.8 and 6.1.1.4'

loop_
_geom_angle_atom_site_label_1
_geom_angle_atom_site_label_2
_geom_angle_atom_site_label_3
_geom_angle
O1 U1 N1 178.4(3)
O1 U1 O3 89.9(2)
N1 U1 O3 91.4(3)
O1 U1 O2 87.5(2)
N1 U1 O2 91.1(3)
O3 U1 O2 175.23(19)
O1 U1 I2 91.1(2)
N1 U1 I2 89.8(2)
O3 U1 I2 91.34(16)
O2 U1 I2 92.70(15)
O1 U1 I1 90.5(2)
N1 U1 I1 88.8(2)
O3 U1 I1 84.78(16)
O2 U1 I1 91.24(15)
I2 U1 I1 175.83(2)
O4 U2 N2 178.1(3)
O4 U2 O5 89.7(3)
N2 U2 O5 91.3(3)
O4 U2 O6 91.6(3)
N2 U2 O6 87.4(3)
O5 U2 O6 177.0(2)
O4 U2 I3 90.75(17)
N2 U2 I3 87.6(2)
O5 U2 I3 91.54(14)
O6 U2 I3 91.09(14)
O4 U2 I4 87.46(17)
N2 U2 I4 94.2(2)
O5 U2 I4 89.96(14)
O6 U2 I4 87.46(13)
I3 U2 I4 177.66(2)
O2 P1 C29 111.3(4)
O2 P1 C23 110.6(3)
C29 P1 C23 107.9(4)
O2 P1 C35 108.7(4)
C29 P1 C35 108.8(4)
C23 P1 C35 109.5(4)
O3 P2 C17 109.5(4)
O3 P2 C5 110.7(4)
C17 P2 C5 109.0(4)
O3 P2 C11 107.5(4)
C17 P2 C11 110.0(4)
C5 P2 C11 110.2(4)
O5 P3 C51 111.0(4)
O5 P3 C45 111.4(4)
C51 P3 C45 108.9(5)
O5 P3 C57 108.2(4)
C51 P3 C57 108.5(4)
C45 P3 C57 108.7(4)
O6 P4 C75 110.0(4)
O6 P4 C69 110.3(4)
C75 P4 C69 109.5(4)
O6 P4 C63 111.0(4)
C75 P4 C63 109.4(4)
C69 P4 C63 106.5(4)
P1 O2 U1 171.7(4)
P2 O3 U1 168.8(4)
P3 O5 U2 158.4(4)
P4 O6 U2 172.4(4)
C1 N1 U1 172.3(7)
C41 N2 U2 167.4(6)
C2 C1 N1 110.4(8)
C2 C1 C4 113.4(9)
N1 C1 C4 107.4(10)
C2 C1 C3 109.2(11)
N1 C1 C3 109.0(8)
C4 C1 C3 107.4(9)
C6 C5 C10 118.5(9)
C6 C5 P2 122.8(7)
C10 C5 P2 118.3(6)
C7 C6 C5 120.9(9)
C6 C7 C8 119.8(9)
C7 C8 C9 121.0(10)
C8 C9 C10 119.1(10)
C9 C10 C5 120.6(8)
C16 C11 C12 119.9(8)
C16 C11 P2 123.0(7)
C12 C11 P2 117.1(7)
C11 C12 C13 120.2(10)
C14 C13 C12 118.0(11)
C15 C14 C13 121.9(10)
C14 C15 C16 120.1(9)
C15 C16 C11 119.8(10)
C22 C17 C18 117.9(8)
C22 C17 P2 121.9(7)
C18 C17 P2 120.1(6)
C19 C18 C17 120.6(8)
C18 C19 C20 120.9(9)
C19 C20 C21 119.4(9)
C20 C21 C22 120.1(9)
C17 C22 C21 120.7(9)
C24 C23 C28 119.8(9)
C24 C23 P1 118.5(8)
C28 C23 P1 121.7(7)
C23 C24 C25 119.7(10)
C26 C25 C24 119.9(9)
C25 C26 C27 120.9(10)
C26 C27 C28 119.9(11)
C27 C28 C23 119.7(10)
C30 C29 C34 118.0(8)
C30 C29 P1 124.8(7)
C34 C29 P1 117.2(6)
C31 C30 C29 122.7(9)
C30 C31 C32 117.1(9)
C33 C32 C31 122.9(10)
C32 C33 C34 119.6(10)
C33 C34 C29 119.6(9)
C36 C35 C40 119.6(9)
C36 C35 P1 118.7(7)
C40 C35 P1 121.7(8)
C37 C36 C35 120.7(10)
C38 C37 C36 119.7(11)
C37 C38 C39 121.1(10)
C38 C39 C40 120.2(11)
C39 C40 C35 118.6(11)
N2 C41 C44 108.4(7)
N2 C41 C43 107.8(7)
C44 C41 C43 111.6(9)
N2 C41 C42 107.6(8)
C44 C41 C42 111.5(7)
C43 C41 C42 109.8(8)
C46 C45 C50 118.6(10)
C46 C45 P3 122.7(9)
C50 C45 P3 118.6(8)
C47 C46 C45 121.1(12)
C46 C47 C48 120.3(13)
C47 C48 C49 119.9(12)
C50 C49 C48 121.1(13)
C49 C50 C45 119.0(12)
C52 C51 C56 120.6(9)
C52 C51 P3 118.5(8)
C56 C51 P3 120.7(8)
C53 C52 C51 119.5(10)
C54 C53 C52 120.6(11)
C53 C54 C55 120.6(11)
C54 C55 C56 121.1(12)
C55 C56 C51 117.5(11)
C58 C57 C62 118.9(9)
C58 C57 P3 119.3(8)
C62 C57 P3 121.7(8)
C57 C58 C59 120.8(12)
C60 C59 C58 121.1(13)
C59 C60 C61 120.6(11)
C60 C61 C62 117.7(10)
C57 C62 C61 120.8(11)
C64 C63 C68 120.2(9)
C64 C63 P4 119.0(7)
C68 C63 P4 120.8(8)
C63 C64 C65 118.9(10)
C66 C65 C64 120.6(11)
C65 C66 C67 121.0(9)
C66 C67 C68 119.3(10)
C67 C68 C63 120.0(10)
C70 C69 C74 118.6(10)
C70 C69 P4 125.1(8)
C74 C69 P4 116.3(8)
C69 C70 C71 120.9(10)
C72 C71 C70 119.2(11)
C73 C72 C71 120.8(12)
C72 C73 C74 121.1(11)
C73 C74 C69 119.4(10)
C80 C75 C76 118.7(8)
C80 C75 P4 118.4(7)
C76 C75 P4 122.9(6)
C77 C76 C75 120.6(8)
C76 C77 C78 120.8(9)
C79 C78 C77 118.5(8)
C78 C79 C80 120.7(9)
C75 C80 C79 120.6(9)

loop_
_geom_bond_atom_site_label_1
_geom_bond_atom_site_label_2
_geom_bond_distance
U1 O1 1.764(5)
U1 N1 1.821(7)
U1 O3 2.302(5)
U1 O2 2.335(5)
U1 I2 3.0443(8)
U1 I1 3.0660(7)
U2 O4 1.784(6)
U2 N2 1.811(7)
U2 O5 2.299(6)
U2 O6 2.319(6)
U2 I3 3.0788(6)
U2 I4 3.0824(6)
P1 O2 1.502(6)
P1 C29 1.776(9)
P1 C23 1.802(9)
P1 C35 1.808(9)
P2 O3 1.507(6)
P2 C17 1.780(8)
P2 C5 1.785(10)
P2 C11 1.813(9)
P3 O5 1.518(7)
P3 C51 1.780(9)
P3 C45 1.795(10)
P3 C57 1.803(9)
P4 O6 1.486(6)
P4 C75 1.781(8)
P4 C69 1.779(10)
P4 C63 1.787(9)
N1 C1 1.491(12)
N2 C41 1.499(11)
C1 C2 1.457(13)
C1 C4 1.525(15)
C1 C3 1.596(16)
C5 C6 1.397(11)
C5 C10 1.398(13)
C6 C7 1.373(14)
C7 C8 1.374(15)
C8 C9 1.387(13)
C9 C10 1.390(13)
C11 C16 1.385(12)
C11 C12 1.391(13)
C12 C13 1.407(14)
C13 C14 1.391(13)
C14 C15 1.356(15)
C15 C16 1.390(13)
C17 C22 1.378(12)
C17 C18 1.421(11)
C18 C19 1.360(11)
C19 C20 1.380(13)
C20 C21 1.386(14)
C21 C22 1.390(13)
C23 C24 1.357(12)
C23 C28 1.391(14)
C24 C25 1.402(14)
C25 C26 1.353(16)
C26 C27 1.361(14)
C27 C28 1.383(13)
C29 C30 1.394(11)
C29 C34 1.420(12)
C30 C31 1.359(13)
C31 C32 1.393(15)
C32 C33 1.361(13)
C33 C34 1.373(12)
C35 C36 1.390(14)
C35 C40 1.409(12)
C36 C37 1.374(15)
C37 C38 1.365(14)
C38 C39 1.383(17)
C39 C40 1.391(16)
C41 C44 1.531(12)
C41 C43 1.538(13)
C41 C42 1.562(13)
C45 C46 1.401(14)
C45 C50 1.409(14)
C46 C47 1.377(15)
C47 C48 1.367(18)
C48 C49 1.388(18)
C49 C50 1.387(14)
C51 C52 1.391(12)
C51 C56 1.412(14)
C52 C53 1.388(14)
C53 C54 1.363(16)
C54 C55 1.374(15)
C55 C56 1.404(15)
C57 C58 1.351(14)
C57 C62 1.380(13)
C58 C59 1.364(15)
C59 C60 1.345(16)
C60 C61 1.377(16)
C61 C62 1.405(13)
C63 C64 1.376(13)
C63 C68 1.393(12)
C64 C65 1.397(13)
C65 C66 1.355(16)
C66 C67 1.377(16)
C67 C68 1.382(12)
C69 C70 1.370(13)
C69 C74 1.401(12)
C70 C71 1.379(15)
C71 C72 1.373(15)
C72 C73 1.339(15)
C73 C74 1.372(15)
C75 C80 1.372(11)
C75 C76 1.403(12)
C76 C77 1.357(11)
C77 C78 1.398(12)
C78 C79 1.379(12)
C79 C80 1.383(11)
